data_8104967
loop_
_publ_author_name
'Jia, Li-Mei'
'Luo, Peng'
'Pan, Wei-Gao'

_publ_section_title
;
 Crystal structure of
 2-chloro-3-((thiophen-2-ylmethyl)amino)naphthalene-1,4-dione,
 C30H20O4N2Cl2S2
;
_journal_issue 1
_journal_name_full 'Zeitschrift f\"ur Kristallographie - New Crystal Structures'
_journal_page_first 81
_journal_page_last 83
_journal_paper_doi 10.1515/ncrs-2021-0387
_journal_volume 237
_journal_year 2022
_chemical_formula_moiety '2(C15 H10 Cl N O2 S)'
_chemical_formula_sum 'C30 H20 Cl2 N2 O4 S2'
_chemical_formula_weight 607.50
_space_group_crystal_system orthorhombic
_space_group_IT_number 29
_space_group_name_Hall 'P 2c -2ac'
_space_group_name_H-M_alt 'P c a 21'
_atom_sites_solution_hydrogens geom
_atom_sites_solution_primary iterative
_cell_angle_alpha 90
_cell_angle_beta 90
_cell_angle_gamma 90
_cell_formula_units_Z 4
_cell_length_a 16.9808(14)
_cell_length_b 7.5227(6)
_cell_length_c 20.8027(16)
_cell_measurement_reflns_used 9905
_cell_measurement_temperature 293(2)
_cell_measurement_theta_max 26.496
_cell_measurement_theta_min 2.962
_cell_volume 2657.4(4)
_computing_cell_refinement 'Bruker SAINT[1]'
_computing_data_collection 'Bruker APEX3[1]'
_computing_data_reduction 'Bruker SAINT[1]'
_computing_molecular_graphics 'Olex2 1.3 (Dolomanov et al., 2009)[2]'
_computing_publication_material 'Olex2 1.3 (Dolomanov et al., 2009)[2]'
_computing_structure_refinement 'SHELXL 2018/3 (Sheldrick, 2015)[7]'
_computing_structure_solution 'olex2.solve 1.3 (Bourhis et al., 2015)[3]'
_diffrn_ambient_temperature 293(2)
_diffrn_measured_fraction_theta_full 0.998
_diffrn_measured_fraction_theta_max 0.996
_diffrn_measurement_device_type 'CCD area detector'
_diffrn_measurement_method 'phi and omega scans'
_diffrn_radiation_monochromator graphite
_diffrn_radiation_type MoK\a
_diffrn_radiation_wavelength 0.71073
_diffrn_reflns_av_R_equivalents 0.0601
_diffrn_reflns_av_unetI/netI 0.0465
_diffrn_reflns_Laue_measured_fraction_full 0.998
_diffrn_reflns_Laue_measured_fraction_max 0.996
_diffrn_reflns_limit_h_max 22
_diffrn_reflns_limit_h_min -22
_diffrn_reflns_limit_k_max 9
_diffrn_reflns_limit_k_min -9
_diffrn_reflns_limit_l_max 26
_diffrn_reflns_limit_l_min -26
_diffrn_reflns_number 39478
_diffrn_reflns_point_group_measured_fraction_full 0.999
_diffrn_reflns_point_group_measured_fraction_max 0.995
_diffrn_reflns_theta_full 25.242
_diffrn_reflns_theta_max 27.479
_diffrn_reflns_theta_min 2.962
_diffrn_source 'sealed tube'
_diffrn_source_current 30.0
_diffrn_source_power 1.5
_diffrn_source_voltage 50.0
_exptl_absorpt_coefficient_mu 0.444
_exptl_absorpt_correction_T_max 0.7456
_exptl_absorpt_correction_T_min 0.6648
_exptl_absorpt_correction_type multi-scan
_exptl_absorpt_process_details
;
SADABS-2016/2 (Bruker,2016/2) was used for absorption correction.
wR2(int) was 0.1170 before and 0.0646 after correction.
The Ratio of minimum to maximum transmission is 0.8916.
The \l/2 correction factor is Not present.
;
_exptl_crystal_colour red
_exptl_crystal_density_diffrn 1.518
_exptl_crystal_description block
_exptl_crystal_F_000 1248
_exptl_crystal_size_max 0.35
_exptl_crystal_size_mid 0.29
_exptl_crystal_size_min 0.21
_refine_diff_density_max 0.553
_refine_diff_density_min -0.261
_refine_diff_density_rms 0.072
_refine_ls_abs_structure_details
;
 Refined as an inversion twin.
;
_refine_ls_abs_structure_Flack 0.12(17)
_refine_ls_extinction_coef .
_refine_ls_extinction_method none
_refine_ls_goodness_of_fit_ref 1.017
_refine_ls_hydrogen_treatment constr
_refine_ls_matrix_type full
_refine_ls_number_parameters 341
_refine_ls_number_reflns 6062
_refine_ls_number_restraints 48
_refine_ls_restrained_S_all 1.013
_refine_ls_R_factor_all 0.1043
_refine_ls_R_factor_gt 0.0642
_refine_ls_shift/su_max 0.021
_refine_ls_shift/su_mean 0.000
_refine_ls_structure_factor_coef Fsqd
_refine_ls_weighting_details 'w=1/[\s^2^(Fo^2^)+(0.1013P)^2^+1.2771P] where P=(Fo^2^+2Fc^2^)/3'
_refine_ls_weighting_scheme calc
_refine_ls_wR_factor_gt 0.1584
_refine_ls_wR_factor_ref 0.1809
_reflns_Friedel_coverage 0.944
_reflns_Friedel_fraction_full 0.999
_reflns_Friedel_fraction_max 0.995
_reflns_number_gt 4101
_reflns_number_total 6062
_reflns_threshold_expression 'I > 2\s(I)'
_cod_data_source_file suppl_j_ncrs-2021-0387_suppl.cif
_cod_data_source_block 111
_cod_database_code 8104967
_shelx_space_group_comment
;
The symmetry employed for this shelxl refinement is uniquely defined
by the following loop, which should always be used as a source of
symmetry information in preference to the above space-group names.
They are only intended as comments.
;
_shelx_estimated_absorpt_t_max 0.913
_shelx_estimated_absorpt_t_min 0.860
_olex2_refinement_description
;
1. Twinned data refinement
 Scales: 0.88(17)
 0.12(17)
2. Fixed Uiso
 At 1.2 times of:
  All C(H) groups, All C(H,H) groups, All N(H) groups
3. Restrained distances
 C28A-C27 \\sim C28B-C27
 with sigma of 0.002
 S2B-C29 \\sim S2A-C30
 with sigma of 0.002
 S2B-C27 \\sim S2A-C27
 with sigma of 0.002
 C30-C28B \\sim C29-C28A
 with sigma of 0.002
4. Rigid bond restraints
 C12
 with sigma for 1-2 distances of 0.001 and sigma for 1-3 distances of 0.002
5. Uiso/Uaniso restraints and constraints
C12: within 2A with sigma of 0.001 and sigma for terminal atoms of 0.002 within
2A
C27: within 2A with sigma of 0.001 and sigma for terminal atoms of 0.002 within
2A
Uanis(S1B) = Uanis(C13A) = Uanis(C13B) = Uanis(S1A)
Uanis(S2B) = Uanis(C28A) = Uanis(C28B) = Uanis(S2A)
6. Rigid body (RIGU) restrains
 S2A, C27, C28A, C29, C30
 with sigma for 1-2 distances of 0.01 and sigma for 1-3 distances of 0.02
 S2B, C27, C28B, C29, C30
 with sigma for 1-2 distances of 0.01 and sigma for 1-3 distances of 0.02
7. Others
 Sof(S2A)=Sof(C28A)=Sof(H28A)=Sof(H29A)=Sof(H30A)=1-FVAR(1)
 Sof(S2B)=Sof(H29)=Sof(C28B)=Sof(H28B)=Sof(H30)=FVAR(1)
 Sof(S1B)=Sof(C13B)=Sof(H13B)=Sof(H14A)=Sof(H15A)=1-FVAR(2)
 Sof(S1A)=Sof(C13A)=Sof(H13A)=Sof(H14)=Sof(H15)=FVAR(2)
8.a :
 C28A(C29)
8.b Secondary CH2 refined with riding coordinates:
 C11(H11A,H11B), C26(H26A,H26B)
8.c Aromatic/amide H refined with riding coordinates:
 N1(H1), C1(H1A), C4(H4), C5(H5), C6(H6), C13A(H13A), C13B(H13B), C14(H14),
 C14(H14A), C15(H15), C15(H15A), N2(H2), C16(H16), C19(H19), C20(H20), C21(H21),
  C28A(H28A), C29(H29), C29(H29A), C28B(H28B), C30(H30), C30(H30A)
8.d Fitted hexagon refined as free rotating group:
 C1(C2,C3,C4,C5,C6), C16(C17,C18,C19,C20,C21)
;

loop_
_space_group_symop_operation_xyz
'x, y, z'
'-x, -y, z+1/2'
'-x+1/2, y, z+1/2'
'x+1/2, -y, z'

loop_
_atom_site_label
_atom_site_type_symbol
_atom_site_fract_x
_atom_site_fract_y
_atom_site_fract_z
_atom_site_U_iso_or_equiv
_atom_site_adp_type
_atom_site_occupancy
_atom_site_site_symmetry_order
_atom_site_calc_flag
_atom_site_refinement_flags_posn
_atom_site_refinement_flags_adp
_atom_site_refinement_flags_occupancy
_atom_site_disorder_assembly
_atom_site_disorder_group
Cl1 Cl -0.19535(13) 0.0023(2) -0.08712(12) 0.0551(6) Uani 1 1 d . . . . .
S1A S -0.4205(4) 0.4825(8) -0.1413(3) 0.0572(9) Uani 0.501(6) 1 d . . P A 1
S1B S -0.3088(4) 0.3830(7) -0.0421(2) 0.0572(9) Uani 0.499(6) 1 d . . P A 2
O1 O -0.2790(3) 0.2241(7) -0.3049(2) 0.0509(12) Uani 1 1 d . . . . .
O2 O -0.0461(3) 0.0888(9) -0.1424(3) 0.0714(17) Uani 1 1 d . . . . .
N1 N -0.3209(3) 0.1229(7) -0.1912(3) 0.0392(12) Uani 1 1 d . . . . .
H1 H -0.348883 0.099891 -0.224556 0.047 Uiso 1 1 calc R U . . .
C1 C -0.1265(3) 0.3137(6) -0.3464(2) 0.0484(17) Uani 1 1 d G . . . .
H1A H -0.167155 0.337263 -0.375116 0.058 Uiso 1 1 calc R U . . .
C2 C -0.14331(19) 0.2425(6) -0.2863(2) 0.0398(17) Uani 1 1 d G . . . .
C3 C -0.0826(2) 0.2073(6) -0.2433(2) 0.0443(17) Uani 1 1 d G . . . .
C4 C -0.0051(2) 0.2432(6) -0.2604(3) 0.064(2) Uani 1 1 d G . . . .
H4 H 0.035524 0.219673 -0.231691 0.076 Uiso 1 1 calc R U . . .
C5 C 0.0117(2) 0.3145(7) -0.3206(3) 0.075(3) Uani 1 1 d G . . . .
H5 H 0.063524 0.338538 -0.332028 0.090 Uiso 1 1 calc R U . . .
C6 C -0.0490(3) 0.3497(7) -0.3635(2) 0.068(2) Uani 1 1 d G . . . .
H6 H -0.037815 0.397334 -0.403741 0.081 Uiso 1 1 calc R U . . .
C7 C -0.2253(3) 0.2047(7) -0.2686(3) 0.0354(14) Uani 1 1 d . . . . .
C8 C -0.2425(3) 0.1411(7) -0.2011(3) 0.0307(12) Uani 1 1 d . . . . .
C9 C -0.1820(4) 0.1018(8) -0.1612(3) 0.0381(14) Uani 1 1 d . . . . .
C10 C -0.0999(4) 0.1308(8) -0.1789(4) 0.0454(16) Uani 1 1 d . . . . .
C11 C -0.3637(4) 0.1380(9) -0.1299(3) 0.0391(14) Uani 1 1 d . . . . .
H11A H -0.339189 0.060979 -0.098350 0.047 Uiso 1 1 calc R U . . .
H11B H -0.417472 0.097800 -0.136060 0.047 Uiso 1 1 calc R U . . .
C12 C -0.3646(3) 0.3238(9) -0.1049(3) 0.0389(16) Uani 1 1 d . . . . .
C13A C -0.3055(17) 0.421(3) -0.0564(12) 0.0572(9) Uani 0.501(6) 1 d . . P A 1
H13A H -0.260820 0.371588 -0.037770 0.069 Uiso 0.501(6) 1 calc R U P A 1
C13B C -0.4039(16) 0.465(3) -0.1255(11) 0.0572(9) Uani 0.499(6) 1 d . . P A 2
H13B H -0.440066 0.458116 -0.158958 0.069 Uiso 0.499(6) 1 calc R U P A 2
C14 C -0.3325(5) 0.5899(12) -0.0472(5) 0.069(2) Uani 1 1 d . . . . .
H14 H -0.315837 0.664645 -0.014319 0.082 Uiso 0.501(6) 1 calc R U P A 1
H14A H -0.309934 0.674803 -0.020466 0.082 Uiso 0.499(6) 1 calc R U P A 2
C15 C -0.3865(5) 0.6346(13) -0.0919(5) 0.072(3) Uani 1 1 d . . . . .
H15 H -0.404455 0.751174 -0.094774 0.086 Uiso 0.501(6) 1 calc R U P A 1
H15A H -0.407988 0.746210 -0.099887 0.086 Uiso 0.499(6) 1 calc R U P A 2
Cl2 Cl -0.05384(12) 0.9930(2) -0.47863(11) 0.0534(6) Uani 1 1 d . . . . .
S2A S 0.0555(5) 0.5925(11) -0.5214(5) 0.0483(7) Uani 0.209(6) 1 d D . P B 2
S2B S 0.17186(17) 0.5038(3) -0.42562(17) 0.0483(7) Uani 0.791(6) 1 d D . P B 1
O3 O 0.0315(3) 0.7682(7) -0.2609(2) 0.0526(13) Uani 1 1 d . . . . .
O4 O -0.2030(3) 0.9040(8) -0.4229(3) 0.0653(15) Uani 1 1 d . . . . .
N2 N 0.0727(3) 0.8673(7) -0.3768(3) 0.0413(12) Uani 1 1 d . . . . .
H2 H 0.101284 0.890664 -0.343725 0.050 Uiso 1 1 calc R U . . .
C16 C -0.1210(2) 0.6810(6) -0.21950(19) 0.0477(17) Uani 1 1 d G . . . .
H16 H -0.080097 0.655324 -0.191214 0.057 Uiso 1 1 calc R U . . .
C17 C -0.10454(18) 0.7534(5) -0.2795(2) 0.0365(15) Uani 1 1 d G . . . .
C18 C -0.1656(2) 0.7918(5) -0.32177(18) 0.0411(16) Uani 1 1 d G . . . .
C19 C -0.2431(2) 0.7578(6) -0.3041(2) 0.053(2) Uani 1 1 d G . . . .
H19 H -0.283933 0.783530 -0.332339 0.064 Uiso 1 1 calc R U . . .
C20 C -0.2595(2) 0.6854(6) -0.2441(3) 0.062(2) Uani 1 1 d G . . . .
H20 H -0.311327 0.662666 -0.232203 0.074 Uiso 1 1 calc R U . . .
C21 C -0.1984(3) 0.6470(6) -0.2018(2) 0.059(2) Uani 1 1 d G . . . .
H21 H -0.209410 0.598562 -0.161640 0.071 Uiso 1 1 calc R U . . .
C22 C -0.0223(4) 0.7878(8) -0.2975(3) 0.0352(14) Uani 1 1 d . . . . .
C23 C -0.0053(3) 0.8517(7) -0.3653(3) 0.0334(13) Uani 1 1 d . . . . .
C24 C -0.0672(4) 0.8932(8) -0.4045(3) 0.0382(14) Uani 1 1 d . . . . .
C25 C -0.1492(3) 0.8664(8) -0.3866(3) 0.0407(15) Uani 1 1 d . . . . .
C26 C 0.1156(4) 0.8500(9) -0.4376(3) 0.0418(15) Uani 1 1 d . . . . .
H26A H 0.169278 0.890456 -0.431589 0.050 Uiso 1 1 calc R U . . .
H26B H 0.091109 0.925967 -0.469581 0.050 Uiso 1 1 calc R U . . .
C27 C 0.1167(3) 0.6627(10) -0.4622(2) 0.0401(16) Uani 1 1 d D . . . .
C28A C 0.142(2) 0.510(2) -0.4309(10) 0.0483(7) Uani 0.209(6) 1 d DG . P B 2
H28A H 0.157516 0.508141 -0.388066 0.058 Uiso 0.209(6) 1 calc R U P B 2
C29 C 0.1409(5) 0.3505(10) -0.4730(4) 0.059(2) Uani 1 1 d DG . . . .
H29 H 0.157910 0.233581 -0.468600 0.071 Uiso 0.791(6) 1 calc R U P B 1
H29A H 0.168864 0.244904 -0.468470 0.071 Uiso 0.209(6) 1 calc R U P B 2
C28B C 0.0812(7) 0.5920(13) -0.5164(6) 0.0483(7) Uani 0.791(6) 1 d D . P B 1
H28B H 0.054888 0.658046 -0.547458 0.058 Uiso 0.791(6) 1 calc R U P B 1
C30 C 0.0911(5) 0.3955(9) -0.5179(4) 0.064(2) Uani 1 1 d D . . . .
H30 H 0.065959 0.317940 -0.546068 0.077 Uiso 0.791(6) 1 calc R U P B 1
H30A H 0.075901 0.311728 -0.548380 0.077 Uiso 0.209(6) 1 calc R U P B 2

loop_
_atom_site_aniso_label
_atom_site_aniso_U_11
_atom_site_aniso_U_22
_atom_site_aniso_U_33
_atom_site_aniso_U_23
_atom_site_aniso_U_13
_atom_site_aniso_U_12
Cl1 0.0623(13) 0.0653(13) 0.0376(13) 0.0084(7) -0.0158(10) 0.0089(8)
S1A 0.0702(17) 0.0539(19) 0.048(2) -0.0051(15) -0.0077(17) 0.0018(15)
S1B 0.0702(17) 0.0539(19) 0.048(2) -0.0051(15) -0.0077(17) 0.0018(15)
O1 0.043(3) 0.079(3) 0.031(2) 0.008(2) -0.005(2) 0.006(2)
O2 0.044(3) 0.100(5) 0.069(4) -0.013(3) -0.025(3) 0.014(3)
N1 0.031(3) 0.051(3) 0.035(3) -0.010(2) -0.003(2) -0.004(2)
C1 0.052(4) 0.037(3) 0.056(4) -0.001(3) 0.011(3) 0.004(3)
C2 0.037(4) 0.031(3) 0.052(4) -0.005(3) 0.011(4) 0.002(2)
C3 0.029(3) 0.038(3) 0.066(5) -0.016(3) 0.002(3) -0.003(3)
C4 0.039(4) 0.048(4) 0.104(8) -0.017(4) 0.006(5) -0.010(3)
C5 0.045(5) 0.068(5) 0.113(8) -0.029(5) 0.032(5) -0.021(4)
C6 0.071(5) 0.049(4) 0.083(6) -0.009(4) 0.040(5) -0.009(4)
C7 0.029(3) 0.035(3) 0.042(4) -0.006(3) -0.004(3) 0.000(2)
C8 0.030(3) 0.028(3) 0.034(3) -0.004(2) -0.004(2) 0.003(2)
C9 0.040(4) 0.038(3) 0.036(3) -0.007(3) -0.007(3) 0.004(3)
C10 0.036(4) 0.043(4) 0.058(4) -0.016(3) -0.012(3) 0.008(3)
C11 0.035(3) 0.047(4) 0.035(3) -0.002(3) 0.006(3) -0.009(3)
C12 0.029(3) 0.047(4) 0.040(4) -0.003(3) 0.005(3) -0.007(3)
C13A 0.0702(17) 0.0539(19) 0.048(2) -0.0051(15) -0.0077(17) 0.0018(15)
C13B 0.0702(17) 0.0539(19) 0.048(2) -0.0051(15) -0.0077(17) 0.0018(15)
C14 0.073(5) 0.069(5) 0.064(5) -0.023(4) -0.007(5) 0.001(5)
C15 0.066(6) 0.050(5) 0.099(7) -0.008(5) -0.006(6) -0.001(4)
Cl2 0.0600(13) 0.0619(12) 0.0382(13) 0.0080(7) -0.0114(10) 0.0090(8)
S2A 0.0476(15) 0.0426(10) 0.0546(14) 0.0036(9) 0.0004(13) 0.0059(9)
S2B 0.0476(15) 0.0426(10) 0.0546(14) 0.0036(9) 0.0004(13) 0.0059(9)
O3 0.039(3) 0.080(4) 0.039(3) 0.008(2) -0.011(2) -0.001(2)
O4 0.037(3) 0.090(4) 0.068(4) -0.007(3) -0.019(3) 0.012(2)
N2 0.029(3) 0.061(3) 0.033(3) -0.004(3) -0.001(2) 0.005(2)
C16 0.045(4) 0.048(4) 0.050(4) -0.005(3) 0.007(3) -0.001(3)
C17 0.045(4) 0.027(3) 0.037(3) -0.010(3) 0.004(3) -0.001(2)
C18 0.029(3) 0.041(3) 0.054(4) -0.023(3) -0.001(3) -0.002(3)
C19 0.041(4) 0.059(4) 0.059(5) -0.022(4) -0.002(4) -0.001(3)
C20 0.040(4) 0.063(5) 0.082(6) -0.014(4) 0.022(4) -0.008(4)
C21 0.065(5) 0.046(4) 0.066(5) -0.003(4) 0.028(4) -0.002(4)
C22 0.034(3) 0.041(3) 0.031(3) -0.010(3) -0.001(3) 0.001(3)
C23 0.034(3) 0.034(3) 0.032(3) -0.006(3) -0.003(2) 0.002(3)
C24 0.044(4) 0.034(3) 0.036(3) -0.005(3) -0.006(3) 0.007(3)
C25 0.031(3) 0.043(3) 0.048(4) -0.015(3) -0.009(3) 0.010(3)
C26 0.037(3) 0.049(4) 0.039(3) 0.008(3) 0.002(3) -0.002(3)
C27 0.044(4) 0.044(4) 0.033(3) 0.003(3) 0.001(3) -0.008(3)
C28A 0.0476(15) 0.0426(10) 0.0546(14) 0.0036(9) 0.0004(13) 0.0059(9)
C29 0.074(5) 0.042(4) 0.061(5) -0.005(4) -0.001(4) 0.012(4)
C28B 0.0476(15) 0.0426(10) 0.0546(14) 0.0036(9) 0.0004(13) 0.0059(9)
C30 0.070(5) 0.058(5) 0.063(5) -0.023(4) 0.003(4) -0.008(4)

loop_
_atom_type_symbol
_atom_type_description
_atom_type_scat_dispersion_real
_atom_type_scat_dispersion_imag
_atom_type_scat_source
C C 0.0033 0.0016 'International Tables Vol C Tables 4.2.6.8 and 6.1.1.4'
H H 0.0000 0.0000 'International Tables Vol C Tables 4.2.6.8 and 6.1.1.4'
Cl Cl 0.1484 0.1585 'International Tables Vol C Tables 4.2.6.8 and 6.1.1.4'
N N 0.0061 0.0033 'International Tables Vol C Tables 4.2.6.8 and 6.1.1.4'
O O 0.0106 0.0060 'International Tables Vol C Tables 4.2.6.8 and 6.1.1.4'
S S 0.1246 0.1234 'International Tables Vol C Tables 4.2.6.8 and 6.1.1.4'

loop_
_geom_angle_atom_site_label_1
_geom_angle_atom_site_label_2
_geom_angle_atom_site_label_3
_geom_angle
_geom_angle_site_symmetry_1
_geom_angle_site_symmetry_3
C15 S1A C12 90.9(5) . .
C14 S1B C12 93.7(5) . .
C8 N1 H1 116.2 . .
C8 N1 C11 127.7(5) . .
C11 N1 H1 116.2 . .
C2 C1 H1A 120.0 . .
C2 C1 C6 120.0 . .
C6 C1 H1A 120.0 . .
C1 C2 C7 119.6(4) . .
C3 C2 C1 120.0 . .
C3 C2 C7 120.4(4) . .
C2 C3 C10 120.4(4) . .
C4 C3 C2 120.0 . .
C4 C3 C10 119.6(4) . .
C3 C4 H4 120.0 . .
C5 C4 C3 120.0 . .
C5 C4 H4 120.0 . .
C4 C5 H5 120.0 . .
C4 C5 C6 120.0 . .
C6 C5 H5 120.0 . .
C1 C6 H6 120.0 . .
C5 C6 C1 120.0 . .
C5 C6 H6 120.0 . .
O1 C7 C2 122.8(6) . .
O1 C7 C8 118.6(5) . .
C2 C7 C8 118.5(5) . .
N1 C8 C7 111.4(5) . .
N1 C8 C9 129.1(6) . .
C9 C8 C7 119.4(5) . .
C8 C9 Cl1 122.8(5) . .
C8 C9 C10 122.6(6) . .
C10 C9 Cl1 114.5(5) . .
O2 C10 C3 120.6(6) . .
O2 C10 C9 121.1(7) . .
C9 C10 C3 118.4(5) . .
N1 C11 H11A 109.1 . .
N1 C11 H11B 109.1 . .
N1 C11 C12 112.3(5) . .
H11A C11 H11B 107.9 . .
C12 C11 H11A 109.1 . .
C12 C11 H11B 109.1 . .
C11 C12 S1A 120.5(5) . .
C11 C12 S1B 121.0(5) . .
C11 C12 C13A 130.0(11) . .
C13A C12 S1A 108.0(11) . .
C13B C12 S1B 108.9(11) . .
C13B C12 C11 130.1(11) . .
C12 C13A H13A 126.2 . .
C14 C13A C12 107.7(18) . .
C14 C13A H13A 126.2 . .
C12 C13B H13B 122.0 . .
C12 C13B C15 116.0(17) . .
C15 C13B H13B 122.0 . .
S1B C14 H14A 121.4 . .
C13A C14 H14 124.3 . .
C15 C14 S1B 117.1(7) . .
C15 C14 C13A 111.4(13) . .
C15 C14 H14 124.3 . .
C15 C14 H14A 121.4 . .
S1A C15 H15 120.1 . .
C13B C15 H15A 127.9 . .
C14 C15 S1A 119.8(8) . .
C14 C15 C13B 104.2(11) . .
C14 C15 H15 120.1 . .
C14 C15 H15A 127.9 . .
C30 S2A C27 91.4(5) . .
C29 S2B C27 92.9(4) . .
C23 N2 H2 115.4 . .
C23 N2 C26 129.2(5) . .
C26 N2 H2 115.4 . .
C17 C16 H16 120.0 . .
C17 C16 C21 120.0 . .
C21 C16 H16 120.0 . .
C16 C17 C22 119.3(4) . .
C18 C17 C16 120.0 . .
C18 C17 C22 120.7(4) . .
C17 C18 C19 120.0 . .
C17 C18 C25 120.8(3) . .
C19 C18 C25 119.2(3) . .
C18 C19 H19 120.0 . .
C20 C19 C18 120.0 . .
C20 C19 H19 120.0 . .
C19 C20 H20 120.0 . .
C19 C20 C21 120.0 . .
C21 C20 H20 120.0 . .
C16 C21 H21 120.0 . .
C20 C21 C16 120.0 . .
C20 C21 H21 120.0 . .
O3 C22 C17 122.7(6) . .
O3 C22 C23 119.0(5) . .
C17 C22 C23 118.3(5) . .
N2 C23 C22 112.2(5) . .
N2 C23 C24 129.0(6) . .
C24 C23 C22 118.7(5) . .
C23 C24 Cl2 122.0(5) . .
C23 C24 C25 123.5(6) . .
C25 C24 Cl2 114.5(4) . .
O4 C25 C18 120.6(6) . .
O4 C25 C24 121.7(6) . .
C24 C25 C18 117.7(5) . .
N2 C26 H26A 109.1 . .
N2 C26 H26B 109.1 . .
N2 C26 C27 112.6(5) . .
H26A C26 H26B 107.8 . .
C27 C26 H26A 109.1 . .
C27 C26 H26B 109.1 . .
C26 C27 S2A 122.1(5) . .
C26 C27 S2B 121.1(4) . .
C28A C27 S2A 105.8(10) . .
C28A C27 C26 128.5(7) . .
C28B C27 S2B 109.5(6) . .
C28B C27 C26 129.2(6) . .
C27 C28A H28A 123.6 . .
C27 C28A C29 112.9(11) . .
C29 C28A H28A 123.6 . .
S2B C29 H29 121.1 . .
C28A C29 H29A 128.7 . .
C30 C29 S2B 117.7(6) . .
C30 C29 C28A 102.6(10) . .
C30 C29 H29 121.2 . .
C30 C29 H29A 128.7 . .
C27 C28B H28B 124.8 . .
C27 C28B C30 110.5(9) . .
C30 C28B H28B 124.8 . .
S2A C30 H30A 119.4 . .
C29 C30 S2A 121.1(6) . .
C29 C30 C28B 108.4(7) . .
C29 C30 H30 125.8 . .
C29 C30 H30A 119.4 . .
C28B C30 H30 125.8 . .

loop_
_geom_bond_atom_site_label_1
_geom_bond_atom_site_label_2
_geom_bond_distance
_geom_bond_site_symmetry_2
Cl1 C9 1.728(7) .
S1A C12 1.702(9) .
S1A C15 1.643(11) .
S1B C12 1.674(8) .
S1B C14 1.611(11) .
O1 C7 1.194(7) .
O2 C10 1.230(8) .
N1 H1 0.8600 .
N1 C8 1.353(7) .
N1 C11 1.471(8) .
C1 H1A 0.9300 .
C1 C2 1.3900 .
C1 C6 1.3900 .
C2 C3 1.3900 .
C2 C7 1.468(6) .
C3 C4 1.3900 .
C3 C10 1.487(8) .
C4 H4 0.9300 .
C4 C5 1.3900 .
C5 H5 0.9300 .
C5 C6 1.3900 .
C6 H6 0.9300 .
C7 C8 1.512(9) .
C8 C9 1.353(8) .
C9 C10 1.458(9) .
C11 H11A 0.9700 .
C11 H11B 0.9700 .
C11 C12 1.491(9) .
C12 C13A 1.60(3) .
C12 C13B 1.32(2) .
C13A H13A 0.9300 .
C13A C14 1.36(3) .
C13B H13B 0.9300 .
C13B C15 1.48(3) .
C14 H14 0.9300 .
C14 H14A 0.9300 .
C14 C15 1.349(13) .
C15 H15 0.9300 .
C15 H15A 0.9300 .
Cl2 C24 1.730(7) .
S2A C27 1.697(6) .
S2A C30 1.602(8) .
S2B C27 1.698(6) .
S2B C29 1.606(7) .
O3 C22 1.199(7) .
O4 C25 1.218(7) .
N2 H2 0.8600 .
N2 C23 1.352(7) .
N2 C26 1.465(8) .
C16 H16 0.9300 .
C16 C17 1.3900 .
C16 C21 1.3900 .
C17 C18 1.3900 .
C17 C22 1.468(6) .
C18 C19 1.3900 .
C18 C25 1.487(8) .
C19 H19 0.9300 .
C19 C20 1.3900 .
C20 H20 0.9300 .
C20 C21 1.3900 .
C21 H21 0.9300 .
C22 C23 1.518(9) .
C23 C24 1.367(8) .
C24 C25 1.455(9) .
C26 H26A 0.9700 .
C26 H26B 0.9700 .
C26 C27 1.498(10) .
C27 C28A 1.385(13) .
C27 C28B 1.385(13) .
C28A H28A 0.9300 .
C28A C29 1.488(13) .
C29 H29 0.9300 .
C29 H29A 0.9300 .
C29 C30 1.305(12) .
C28B H28B 0.9300 .
C28B C30 1.488(13) .
C30 H30 0.9300 .
C30 H30A 0.9300 .

loop_
_geom_torsion_atom_site_label_1
_geom_torsion_atom_site_label_2
_geom_torsion_atom_site_label_3
_geom_torsion_atom_site_label_4
_geom_torsion
_geom_torsion_site_symmetry_1
_geom_torsion_site_symmetry_2
_geom_torsion_site_symmetry_3
_geom_torsion_site_symmetry_4
Cl1 C9 C10 O2 -1.1(8) . . . .
Cl1 C9 C10 C3 176.9(4) . . . .
S1A C12 C13A C14 15.8(18) . . . .
S1B C12 C13B C15 3(2) . . . .
S1B C14 C15 C13B -2.7(14) . . . .
O1 C7 C8 N1 -2.9(8) . . . .
O1 C7 C8 C9 173.7(6) . . . .
N1 C8 C9 Cl1 4.2(9) . . . .
N1 C8 C9 C10 -179.4(6) . . . .
N1 C11 C12 S1A 71.9(7) . . . .
N1 C11 C12 S1B -106.1(6) . . . .
N1 C11 C12 C13A -92.2(14) . . . .
N1 C11 C12 C13B 72.5(17) . . . .
C1 C2 C3 C4 0.0 . . . .
C1 C2 C3 C10 -179.9(4) . . . .
C1 C2 C7 O1 3.8(8) . . . .
C1 C2 C7 C8 -175.2(4) . . . .
C2 C1 C6 C5 0.0 . . . .
C2 C3 C4 C5 0.0 . . . .
C2 C3 C10 O2 175.3(5) . . . .
C2 C3 C10 C9 -2.7(7) . . . .
C2 C7 C8 N1 176.1(4) . . . .
C2 C7 C8 C9 -7.3(8) . . . .
C3 C2 C7 O1 -176.1(5) . . . .
C3 C2 C7 C8 4.9(6) . . . .
C3 C4 C5 C6 0.0 . . . .
C4 C3 C10 O2 -4.6(8) . . . .
C4 C3 C10 C9 177.3(4) . . . .
C4 C5 C6 C1 0.0 . . . .
C6 C1 C2 C3 0.0 . . . .
C6 C1 C2 C7 -179.9(4) . . . .
C7 C2 C3 C4 179.9(4) . . . .
C7 C2 C3 C10 0.0(5) . . . .
C7 C8 C9 Cl1 -171.7(4) . . . .
C7 C8 C9 C10 4.7(8) . . . .
C8 N1 C11 C12 69.0(8) . . . .
C8 C9 C10 O2 -177.8(6) . . . .
C8 C9 C10 C3 0.3(8) . . . .
C10 C3 C4 C5 179.9(4) . . . .
C11 N1 C8 C7 -152.3(6) . . . .
C11 N1 C8 C9 31.5(9) . . . .
C11 C12 C13A C14 -178.6(9) . . . .
C11 C12 C13B C15 -175.7(10) . . . .
C12 S1A C15 C14 1.5(9) . . . .
C12 S1B C14 C15 4.0(9) . . . .
C12 C13A C14 C15 -14.9(19) . . . .
C12 C13B C15 C14 0(2) . . . .
C13A C14 C15 S1A 8.7(16) . . . .
C14 S1B C12 C11 175.0(6) . . . .
C14 S1B C12 C13B -3.8(14) . . . .
C15 S1A C12 C11 -176.8(6) . . . .
C15 S1A C12 C13A -9.5(12) . . . .
Cl2 C24 C25 O4 3.5(8) . . . .
Cl2 C24 C25 C18 -176.2(4) . . . .
S2A C27 C28A C29 27(3) . . . .
S2B C27 C28B C30 10.3(10) . . . .
S2B C29 C30 C28B 5.1(11) . . . .
O3 C22 C23 N2 4.2(8) . . . .
O3 C22 C23 C24 -172.7(6) . . . .
N2 C23 C24 Cl2 -4.6(9) . . . .
N2 C23 C24 C25 178.7(6) . . . .
N2 C26 C27 S2A 100.8(7) . . . .
N2 C26 C27 S2B -71.6(7) . . . .
N2 C26 C27 C28A -55(2) . . . .
N2 C26 C27 C28B 112.9(9) . . . .
C16 C17 C18 C19 0.0 . . . .
C16 C17 C18 C25 -178.9(4) . . . .
C16 C17 C22 O3 -5.5(7) . . . .
C16 C17 C22 C23 174.7(4) . . . .
C17 C16 C21 C20 0.0 . . . .
C17 C18 C19 C20 0.0 . . . .
C17 C18 C25 O4 -178.2(5) . . . .
C17 C18 C25 C24 1.5(6) . . . .
C17 C22 C23 N2 -176.0(5) . . . .
C17 C22 C23 C24 7.1(8) . . . .
C18 C17 C22 O3 174.7(5) . . . .
C18 C17 C22 C23 -5.0(6) . . . .
C18 C19 C20 C21 0.0 . . . .
C19 C18 C25 O4 2.9(7) . . . .
C19 C18 C25 C24 -177.4(4) . . . .
C19 C20 C21 C16 0.0 . . . .
C21 C16 C17 C18 0.0 . . . .
C21 C16 C17 C22 -179.8(4) . . . .
C22 C17 C18 C19 179.8(4) . . . .
C22 C17 C18 C25 0.8(5) . . . .
C22 C23 C24 Cl2 171.7(4) . . . .
C22 C23 C24 C25 -5.0(9) . . . .
C23 N2 C26 C27 -69.5(8) . . . .
C23 C24 C25 O4 -179.6(6) . . . .
C23 C24 C25 C18 0.7(8) . . . .
C25 C18 C19 C20 179.0(4) . . . .
C26 N2 C23 C22 151.4(6) . . . .
C26 N2 C23 C24 -32.1(10) . . . .
C26 C27 C28A C29 -174.7(14) . . . .
C26 C27 C28B C30 -173.8(7) . . . .
C27 S2A C30 C29 7.2(10) . . . .
C27 S2B C29 C30 0.6(8) . . . .
C27 C28A C29 C30 -22(3) . . . .
C27 C28B C30 C29 -9.9(11) . . . .
C28A C29 C30 S2A 6.6(19) . . . .
C29 S2B C27 C26 177.1(6) . . . .
C29 S2B C27 C28B -6.6(7) . . . .
C30 S2A C27 C26 -179.2(6) . . . .
C30 S2A C27 C28A -19(2) . . . .
